data_9011352
loop_
_publ_author_name
'Agron, P. A.'
'Busing, W. R.'

_publ_section_title
;
 Magnesium dichloride hexahydrate, MgCl2*6H2O, by neutron diffraction
;
_journal_name_full 'Acta Crystallographica, Section C'
_journal_page_first 8
_journal_page_last 10
_journal_paper_doi 10.1107/S0108270185002591
_journal_volume 41
_journal_year 1985
_chemical_compound_source Synthetic
_chemical_formula_sum 'Cl2 H12 Mg O6'
_chemical_name_mineral Bischofite
_space_group_IT_number 12
_symmetry_space_group_name_Hall '-C 2y'
_symmetry_space_group_name_H-M 'C 1 2/m 1'
_cell_angle_alpha 90
_cell_angle_beta 93.758
_cell_angle_gamma 90
_cell_length_a 9.8607
_cell_length_b 7.1071
_cell_length_c 6.0737
_cell_formula_units_Z 2
_cell_volume 424.736
_database_code_amcsd 0010001
_exptl_crystal_density_diffrn 1.590
_cod_original_formula_sum 'Mg Cl2 O6 H12'
_cod_database_code 9011352

loop_
_space_group_symop_operation_xyz
x,y,z
1/2+x,1/2+y,z
x,-y,z
1/2+x,1/2-y,z
-x,y,-z
1/2-x,1/2+y,-z
-x,-y,-z
1/2-x,1/2-y,-z

loop_
_atom_site_aniso_label
_atom_site_aniso_U_11
_atom_site_aniso_U_22
_atom_site_aniso_U_33
_atom_site_aniso_U_12
_atom_site_aniso_U_13
_atom_site_aniso_U_23
Mg 0.02260 0.02950 0.02450 0.00000 0.00180 0.00000
Cl 0.03120 0.04070 0.03590 0.00000 0.00520 0.00000
O1 0.02560 0.06890 0.03790 0.00000 -0.00170 0.00000
O2 0.04530 0.04970 0.05380 -0.01000 0.01960 -0.02310
H1 0.04860 0.08610 0.05270 0.00000 -0.01170 0.00000
H2 0.04480 0.14180 0.08010 0.00000 0.01780 0.00000
H3 0.06610 0.04900 0.05590 -0.00650 0.00170 -0.01440
H4 0.06470 0.09470 0.07020 0.00320 0.03190 -0.01640

loop_
_atom_site_label
_atom_site_fract_x
_atom_site_fract_y
_atom_site_fract_z
_atom_site_U_iso_or_equiv
Mg 0.00000 0.00000 0.00000 0.02533
Cl 0.31760 0.00000 0.61220 0.03546
O1 0.20190 0.00000 0.10950 0.04433
O2 -0.04290 0.20670 0.22330 0.04939
H1 0.23720 0.00000 0.25830 0.06333
H2 0.26930 0.00000 0.00830 0.08866
H3 0.02090 0.29970 0.27840 0.05699
H4 -0.11610 0.19840 0.31510 0.07472

loop_
_cod_related_entry_id
_cod_related_entry_database
_cod_related_entry_code
1 AMCSD 0010001
